data_7247356
loop_
_publ_author_name
'Gore, Babasaheb Sopan'
'Kuo, Chiao-Ying'
'Wang, Jeh-Jeng'

_publ_section_title
;
 Photocatalyst- and transition-metal-free syntheses of furan-fused
 dihydroazepines by visible light
;
_journal_issue 20
_journal_name_full 'Green Chemistry'
_journal_page_first 8074
_journal_page_last 8081
_journal_paper_doi 10.1039/D3GC02364H
_journal_volume 25
_journal_year 2023
_chemical_formula_moiety 'C35 H32 N2 O'
_chemical_formula_sum 'C35 H32 N2 O'
_chemical_formula_weight 496.62
_space_group_crystal_system monoclinic
_space_group_IT_number 14
_space_group_name_Hall '-P 2yn'
_space_group_name_H-M_alt 'P 1 21/n 1'
_atom_sites_solution_hydrogens geom
_atom_sites_solution_primary dual
_audit_creation_date 2022-04-28
_audit_creation_method
;
Olex2 1.3-ac4
(compiled 2019.04.23 svn.r3594 for Rigaku Oxford Diffraction, GUI svn.r5739)
;
_audit_update_record
;
2023-06-29 deposited with the CCDC.	2023-08-23 downloaded from the CCDC.
;
_cell_angle_alpha 90
_cell_angle_beta 103.405(6)
_cell_angle_gamma 90
_cell_formula_units_Z 4
_cell_length_a 11.9969(6)
_cell_length_b 12.1767(6)
_cell_length_c 18.3724(11)
_cell_measurement_reflns_used 8272
_cell_measurement_temperature 113(2)
_cell_measurement_theta_max 26.8340
_cell_measurement_theta_min 1.8510
_cell_volume 2610.8(2)
_computing_cell_refinement 'CrysAlisPro 1.171.41.56a (Rigaku OD, 2020)'
_computing_data_collection 'CrysAlisPro 1.171.41.56a (Rigaku OD, 2020)'
_computing_data_reduction 'CrysAlisPro 1.171.41.56a (Rigaku OD, 2020)'
_computing_molecular_graphics 'Olex2 (Dolomanov et al., 2009)'
_computing_publication_material 'Olex2 (Dolomanov et al., 2009)'
_computing_structure_refinement 'ShelXL (Sheldrick, 2015)'
_computing_structure_solution 'ShelXT (Sheldrick, 2015)'
_diffrn_ambient_temperature 113(2)
_diffrn_detector 'Hybrid Pixel Array Detector'
_diffrn_detector_area_resol_mean 10.0000
_diffrn_measured_fraction_theta_full 1.000
_diffrn_measured_fraction_theta_max 1.000
_diffrn_measurement_details
;
List of Runs (angles in degrees, time in seconds):

  # Type    Start    End  Width  t~exp~   \w     \q     \k     \f   Frames
#--------------------------------------------------------------------------
  1  \w    -22.00  80.00   0.50   35.33    --   10.60  54.00-148.00  204
  2  \w    -24.00   7.00   0.50   35.33    --   10.60 -54.00  67.00   62
  3  \w     -5.00  27.00   0.50   35.33    --  -10.90  54.00-148.00   64
  4  \w    -45.00 -19.00   0.50   35.33    --  -10.90 -54.00  67.00   52
  5  \w      3.00  29.00   0.50   35.33    --   10.60  77.00 -60.00   52
  6  \w    -12.00 100.00   0.50   35.33    --   10.60  77.00 -90.00  224
  7  \w     -4.00  81.00   0.50   35.33    --   10.60  77.00 120.00  170
  8  \w     68.00  94.00   0.50   35.33    --   10.60  77.00 -60.00   52
  9  \w    -20.00 100.00   0.50   35.33    --   10.60  57.00 -90.00  240
 10  \w     70.00  96.00   0.50   35.33    --   10.60  77.00 -30.00   52
 11  \w    -36.00  76.00   0.50   35.33    --  -10.90  77.00 -30.00  224
;
_diffrn_measurement_device 'four-circle diffractometer'
_diffrn_measurement_device_type 'XtaLAB Pro II AFC12 (RINC): Kappa single'
_diffrn_measurement_method '\w scans'
_diffrn_orient_matrix_type 'CrysAlisPro convention (1999,Acta A55,543-557)'
_diffrn_orient_matrix_UB_11 -0.0417797000
_diffrn_orient_matrix_UB_12 -0.0160140000
_diffrn_orient_matrix_UB_13 0.0196228000
_diffrn_orient_matrix_UB_21 -0.0031277000
_diffrn_orient_matrix_UB_22 -0.0527423000
_diffrn_orient_matrix_UB_23 -0.0167653000
_diffrn_orient_matrix_UB_31 0.0440730000
_diffrn_orient_matrix_UB_32 -0.0188402000
_diffrn_orient_matrix_UB_33 0.0301314000
_diffrn_radiation_monochromator mirror
_diffrn_radiation_probe x-ray
_diffrn_radiation_type 'Mo K\a'
_diffrn_radiation_wavelength 0.71073
_diffrn_reflns_av_R_equivalents 0.0796
_diffrn_reflns_av_unetI/netI 0.0654
_diffrn_reflns_Laue_measured_fraction_full 1.000
_diffrn_reflns_Laue_measured_fraction_max 1.000
_diffrn_reflns_limit_h_max 13
_diffrn_reflns_limit_h_min -14
_diffrn_reflns_limit_k_max 14
_diffrn_reflns_limit_k_min -14
_diffrn_reflns_limit_l_max 21
_diffrn_reflns_limit_l_min -21
_diffrn_reflns_number 28253
_diffrn_reflns_point_group_measured_fraction_full 1.000
_diffrn_reflns_point_group_measured_fraction_max 1.000
_diffrn_reflns_theta_full 24.995
_diffrn_reflns_theta_max 24.995
_diffrn_reflns_theta_min 2.024
_diffrn_source 'micro-focus sealed X-ray tube'
_diffrn_source_type 'Rigaku (Mo) X-ray Source'
_exptl_absorpt_coefficient_mu 0.076
_exptl_absorpt_correction_T_max 1.00000
_exptl_absorpt_correction_T_min 0.42265
_exptl_absorpt_correction_type multi-scan
_exptl_absorpt_process_details
;
CrysAlisPro 1.171.41.56a (Rigaku Oxford Diffraction, 2020)
Empirical absorption correction using spherical harmonics,
 implemented in SCALE3 ABSPACK scaling algorithm.
;
_exptl_crystal_colour 'clear colourless'
_exptl_crystal_colour_lustre clear
_exptl_crystal_colour_primary colourless
_exptl_crystal_density_diffrn 1.263
_exptl_crystal_description plate
_exptl_crystal_F_000 1056
_exptl_crystal_size_max 0.2
_exptl_crystal_size_mid 0.2
_exptl_crystal_size_min 0.1
_refine_diff_density_max 0.423
_refine_diff_density_min -0.249
_refine_diff_density_rms 0.059
_refine_ls_extinction_method none
_refine_ls_goodness_of_fit_ref 1.068
_refine_ls_hydrogen_treatment constr
_refine_ls_matrix_type full
_refine_ls_number_parameters 343
_refine_ls_number_reflns 4594
_refine_ls_number_restraints 6
_refine_ls_restrained_S_all 1.067
_refine_ls_R_factor_all 0.0842
_refine_ls_R_factor_gt 0.0590
_refine_ls_shift/su_max 0.000
_refine_ls_shift/su_mean 0.000
_refine_ls_structure_factor_coef Fsqd
_refine_ls_weighting_details 'w=1/[\s^2^(Fo^2^)+(0.0913P)^2^+0.6101P] where P=(Fo^2^+2Fc^2^)/3'
_refine_ls_weighting_scheme calc
_refine_ls_wR_factor_gt 0.1574
_refine_ls_wR_factor_ref 0.1723
_reflns_Friedel_coverage 0.000
_reflns_number_gt 3329
_reflns_number_total 4594
_reflns_threshold_expression 'I > 2\s(I)'
_cod_data_source_file d3gc02364h2.cif
_cod_data_source_block k11104-jjw-c(nc-en-12)
_cod_depositor_comments 'Adding full bibliography for 7247352--7247359.cif.'
_cod_database_code 7247356
_shelx_shelxl_version_number 2018/3
_chemical_oxdiff_formula 'C N O H'
_shelx_space_group_comment
;
The symmetry employed for this shelxl refinement is uniquely defined
by the following loop, which should always be used as a source of
symmetry information in preference to the above space-group names.
They are only intended as comments.
;
_diffrn_oxdiff_digest_frames
;
0121bf957a523d67ac758c0c07c3b8505700025d594
;
_reflns_odcompleteness_completeness 99.36
_reflns_odcompleteness_iscentric 1
_reflns_odcompleteness_theta 26.32
_olex2_refinement_description
;
1. Fixed Uiso
 At 1.2 times of:
  All C(H) groups, All C(H,H) groups
2. Uiso/Uaniso restraints and constraints
N1 \\sim N2 \\sim O1: within 3.8A with sigma of 0.01 and sigma for terminal
atoms of 0.02
3.a Ternary CH refined with riding coordinates:
 C19(H19), C28(H28), C30(H30), C32(H32)
3.b Secondary CH2 refined with riding coordinates:
 C18(H18A,H18B), C27(H27A,H27B), C29(H29A,H29B), C31(H31A,H31B), C33(H33A,
 H33B), C34(H34A,H34B), C35(H35A,H35B)
3.c Aromatic/amide H refined with riding coordinates:
 C6(H6), C7(H7), C8(H8), C9(H9), C10(H10), C13(H13), C14(H14), C15(H15),
 C16(H16), C21(H21), C22(H22), C23(H23), C24(H24), C25(H25)
;
_olex2_submission_special_instructions 'No special instructions were received'
_oxdiff_exptl_absorpt_empirical_details
;
Empirical correction (ABSPACK) includes:
- Absorption correction using spherical harmonics
- Frame scaling
;
_oxdiff_exptl_absorpt_empirical_full_max 2.937
_oxdiff_exptl_absorpt_empirical_full_min 0.439

loop_
_space_group_symop_operation_xyz
'x, y, z'
'-x+1/2, y+1/2, -z+1/2'
'-x, -y, -z'
'x-1/2, -y-1/2, z-1/2'

loop_
_atom_site_label
_atom_site_type_symbol
_atom_site_fract_x
_atom_site_fract_y
_atom_site_fract_z
_atom_site_U_iso_or_equiv
_atom_site_adp_type
_atom_site_occupancy
_atom_site_site_symmetry_order
_atom_site_calc_flag
_atom_site_refinement_flags_posn
_atom_site_refinement_flags_adp
_atom_site_refinement_flags_occupancy
_atom_site_disorder_assembly
_atom_site_disorder_group
O1 O 0.27324(12) 0.53643(12) 0.56074(8) 0.0243(4) Uani 1 1 d . U . . .
N1 N 0.37024(15) 0.39657(14) 0.63892(10) 0.0240(5) Uani 1 1 d . U . . .
N2 N -0.06292(18) 0.65448(18) 0.63227(12) 0.0411(6) Uani 1 1 d . U . . .
C1 C 0.17420(18) 0.59617(17) 0.55053(13) 0.0241(5) Uani 1 1 d . . . . .
C2 C 0.11869(17) 0.56713(18) 0.60484(13) 0.0246(5) Uani 1 1 d . . . . .
C3 C 0.18427(17) 0.48283(18) 0.64979(12) 0.0242(5) Uani 1 1 d . . . . .
C4 C 0.27733(18) 0.46640(18) 0.62110(12) 0.0224(5) Uani 1 1 d . . . . .
C5 C 0.15505(18) 0.67613(18) 0.48986(13) 0.0254(5) Uani 1 1 d . . . . .
C6 C 0.0665(2) 0.75284(19) 0.48123(14) 0.0318(6) Uani 1 1 d . . . . .
H6 H 0.016829 0.751224 0.513251 0.038 Uiso 1 1 calc R . . . .
C7 C 0.0521(2) 0.83182(19) 0.42497(14) 0.0343(6) Uani 1 1 d . . . . .
H7 H -0.006707 0.883036 0.419815 0.041 Uiso 1 1 calc R . . . .
C8 C 0.1247(2) 0.8342(2) 0.37705(14) 0.0343(6) Uani 1 1 d . . . . .
H8 H 0.116356 0.888261 0.340436 0.041 Uiso 1 1 calc R . . . .
C9 C 0.2101(2) 0.7563(2) 0.38323(15) 0.0367(6) Uani 1 1 d . . . . .
H9 H 0.257306 0.756374 0.349569 0.044 Uiso 1 1 calc R . . . .
C10 C 0.2256(2) 0.6783(2) 0.43932(14) 0.0328(6) Uani 1 1 d . . . . .
H10 H 0.283857 0.626657 0.443415 0.039 Uiso 1 1 calc R . . . .
C11 C 0.01679(19) 0.61544(19) 0.61855(13) 0.0283(6) Uani 1 1 d . . . . .
C12 C 0.16512(18) 0.42127(18) 0.71458(13) 0.0231(5) Uani 1 1 d . . . . .
C13 C 0.05846(19) 0.37824(19) 0.71682(13) 0.0281(6) Uani 1 1 d . . . . .
H13 H -0.005389 0.393973 0.678712 0.034 Uiso 1 1 calc R . . . .
C14 C 0.0479(2) 0.31171(19) 0.77623(14) 0.0315(6) Uani 1 1 d . . . . .
H14 H -0.023015 0.281991 0.777581 0.038 Uiso 1 1 calc R . . . .
C15 C 0.1420(2) 0.2897(2) 0.83308(14) 0.0319(6) Uani 1 1 d . . . . .
H15 H 0.134885 0.244311 0.872469 0.038 Uiso 1 1 calc R . . . .
C16 C 0.2477(2) 0.33505(19) 0.83175(13) 0.0293(6) Uani 1 1 d . . . . .
H16 H 0.310503 0.320726 0.870939 0.035 Uiso 1 1 calc R . . . .
C17 C 0.26121(18) 0.40066(18) 0.77366(13) 0.0257(5) Uani 1 1 d . . . . .
C18 C 0.37625(18) 0.45125(19) 0.77186(13) 0.0282(6) Uani 1 1 d . . . . .
H18A H 0.425546 0.448311 0.821784 0.034 Uiso 1 1 calc R . . . .
H18B H 0.364774 0.527956 0.757889 0.034 Uiso 1 1 calc R . . . .
C19 C 0.43677(18) 0.39456(18) 0.71763(12) 0.0245(5) Uani 1 1 d . . . . .
H19 H 0.445545 0.317197 0.732573 0.029 Uiso 1 1 calc R . . . .
C20 C 0.55688(18) 0.43999(18) 0.72455(13) 0.0243(5) Uani 1 1 d . . . . .
C21 C 0.5786(2) 0.5261(2) 0.67992(13) 0.0318(6) Uani 1 1 d . . . . .
H21 H 0.518925 0.555821 0.643790 0.038 Uiso 1 1 calc R . . . .
C22 C 0.6876(2) 0.5675(2) 0.68876(14) 0.0392(7) Uani 1 1 d . . . . .
H22 H 0.700839 0.625460 0.658877 0.047 Uiso 1 1 calc R . . . .
C23 C 0.7789(2) 0.5231(2) 0.74242(14) 0.0363(6) Uani 1 1 d . . . . .
H23 H 0.852560 0.551223 0.748305 0.044 Uiso 1 1 calc R . . . .
C24 C 0.75864(19) 0.4384(2) 0.78579(14) 0.0337(6) Uani 1 1 d . . . . .
H24 H 0.818780 0.408364 0.821497 0.040 Uiso 1 1 calc R . . . .
C25 C 0.64810(18) 0.39602(19) 0.77711(13) 0.0295(6) Uani 1 1 d . . . . .
H25 H 0.635482 0.337707 0.806890 0.035 Uiso 1 1 calc R . . . .
C26 C 0.36238(18) 0.29105(18) 0.59631(12) 0.0233(5) Uani 1 1 d . . . . .
C27 C 0.28420(19) 0.20738(19) 0.62308(14) 0.0285(6) Uani 1 1 d . . . . .
H27A H 0.207810 0.237775 0.616730 0.034 Uiso 1 1 calc R . . . .
H27B H 0.313902 0.191918 0.675815 0.034 Uiso 1 1 calc R . . . .
C28 C 0.27879(19) 0.10036(19) 0.57754(14) 0.0309(6) Uani 1 1 d . . . . .
H28 H 0.229259 0.047306 0.594921 0.037 Uiso 1 1 calc R . . . .
C29 C 0.2312(2) 0.1235(2) 0.49469(14) 0.0328(6) Uani 1 1 d . . . . .
H29A H 0.153924 0.152271 0.486884 0.039 Uiso 1 1 calc R . . . .
H29B H 0.228374 0.056028 0.466302 0.039 Uiso 1 1 calc R . . . .
C30 C 0.3078(2) 0.2070(2) 0.46776(13) 0.0300(6) Uani 1 1 d . . . . .
H30 H 0.276532 0.222556 0.414605 0.036 Uiso 1 1 calc R . . . .
C31 C 0.4283(2) 0.1593(2) 0.47827(14) 0.0343(6) Uani 1 1 d . . . . .
H31A H 0.477298 0.211182 0.460438 0.041 Uiso 1 1 calc R . . . .
H31B H 0.425511 0.092084 0.449555 0.041 Uiso 1 1 calc R . . . .
C32 C 0.47719(19) 0.13536(19) 0.56152(14) 0.0296(6) Uani 1 1 d . . . . .
H32 H 0.554289 0.104252 0.568527 0.036 Uiso 1 1 calc R . . . .
C33 C 0.48287(18) 0.24201(18) 0.60541(14) 0.0276(6) Uani 1 1 d . . . . .
H33A H 0.531628 0.294086 0.587555 0.033 Uiso 1 1 calc R . . . .
H33B H 0.516036 0.228018 0.657946 0.033 Uiso 1 1 calc R . . . .
C34 C 0.3130(2) 0.31374(18) 0.51278(13) 0.0278(6) Uani 1 1 d . . . . .
H34A H 0.236618 0.344462 0.505753 0.033 Uiso 1 1 calc R . . . .
H34B H 0.360734 0.366846 0.494945 0.033 Uiso 1 1 calc R . . . .
C35 C 0.3988(2) 0.05298(19) 0.58868(15) 0.0331(6) Uani 1 1 d . . . . .
H35A H 0.395929 -0.015103 0.560898 0.040 Uiso 1 1 calc R . . . .
H35B H 0.429257 0.037007 0.641264 0.040 Uiso 1 1 calc R . . . .

loop_
_atom_site_aniso_label
_atom_site_aniso_U_11
_atom_site_aniso_U_22
_atom_site_aniso_U_33
_atom_site_aniso_U_23
_atom_site_aniso_U_13
_atom_site_aniso_U_12
O1 0.0208(8) 0.0221(9) 0.0296(9) 0.0020(7) 0.0051(7) 0.0039(6)
N1 0.0214(10) 0.0207(10) 0.0285(11) -0.0019(8) 0.0027(8) 0.0043(8)
N2 0.0367(13) 0.0432(14) 0.0470(15) 0.0107(11) 0.0172(11) 0.0134(10)
C1 0.0189(11) 0.0206(12) 0.0318(14) -0.0010(10) 0.0037(10) 0.0029(9)
C2 0.0202(11) 0.0231(13) 0.0298(13) 0.0015(10) 0.0045(10) 0.0026(9)
C3 0.0200(11) 0.0237(13) 0.0278(13) -0.0014(10) 0.0035(10) 0.0008(9)
C4 0.0222(11) 0.0204(12) 0.0236(13) -0.0004(10) 0.0031(10) -0.0002(9)
C5 0.0221(12) 0.0227(13) 0.0294(14) -0.0008(10) 0.0018(10) -0.0003(9)
C6 0.0321(13) 0.0330(15) 0.0317(14) 0.0039(11) 0.0103(11) 0.0084(11)
C7 0.0316(13) 0.0269(14) 0.0443(16) 0.0075(12) 0.0086(12) 0.0096(11)
C8 0.0340(14) 0.0323(15) 0.0342(15) 0.0087(11) 0.0031(12) -0.0015(11)
C9 0.0256(13) 0.0448(16) 0.0409(16) 0.0129(13) 0.0099(12) 0.0018(11)
C10 0.0233(12) 0.0365(15) 0.0391(16) 0.0029(12) 0.0084(11) 0.0042(10)
C11 0.0253(13) 0.0259(14) 0.0334(15) 0.0058(11) 0.0061(11) 0.0042(10)
C12 0.0252(12) 0.0189(12) 0.0265(13) -0.0032(10) 0.0086(10) 0.0015(9)
C13 0.0253(12) 0.0284(13) 0.0315(14) -0.0017(11) 0.0083(11) 0.0023(10)
C14 0.0272(13) 0.0289(14) 0.0407(16) -0.0010(12) 0.0123(12) -0.0017(10)
C15 0.0356(14) 0.0283(14) 0.0346(15) 0.0076(11) 0.0142(12) 0.0047(11)
C16 0.0278(13) 0.0313(14) 0.0287(14) 0.0006(11) 0.0062(11) 0.0060(10)
C17 0.0262(12) 0.0240(13) 0.0272(14) -0.0038(10) 0.0065(10) 0.0036(9)
C18 0.0253(12) 0.0306(14) 0.0282(13) 0.0008(11) 0.0050(10) 0.0003(10)
C19 0.0235(12) 0.0222(13) 0.0263(13) -0.0006(10) 0.0025(10) -0.0001(9)
C20 0.0247(12) 0.0223(12) 0.0258(13) -0.0037(10) 0.0058(10) 0.0000(9)
C21 0.0273(13) 0.0325(14) 0.0319(14) 0.0061(11) -0.0004(11) 0.0005(11)
C22 0.0413(15) 0.0386(16) 0.0385(16) 0.0108(12) 0.0109(13) -0.0115(12)
C23 0.0273(13) 0.0403(16) 0.0457(16) -0.0013(13) 0.0176(12) -0.0045(11)
C24 0.0236(13) 0.0415(16) 0.0347(15) 0.0034(12) 0.0039(11) 0.0047(11)
C25 0.0239(12) 0.0303(14) 0.0331(14) 0.0087(11) 0.0042(11) 0.0013(10)
C26 0.0221(11) 0.0210(12) 0.0261(13) -0.0027(10) 0.0043(10) 0.0028(9)
C27 0.0204(12) 0.0282(13) 0.0372(15) -0.0034(11) 0.0074(10) 0.0019(10)
C28 0.0279(13) 0.0222(13) 0.0434(16) 0.0000(11) 0.0099(12) -0.0028(10)
C29 0.0297(13) 0.0275(14) 0.0398(16) -0.0078(12) 0.0051(11) 0.0025(10)
C30 0.0336(14) 0.0275(13) 0.0267(14) -0.0025(11) 0.0027(11) 0.0028(10)
C31 0.0366(14) 0.0300(14) 0.0392(16) -0.0068(12) 0.0147(12) 0.0026(11)
C32 0.0227(12) 0.0217(13) 0.0447(16) -0.0045(11) 0.0083(11) 0.0067(10)
C33 0.0207(12) 0.0259(13) 0.0368(15) 0.0004(11) 0.0081(10) 0.0039(10)
C34 0.0284(13) 0.0225(13) 0.0315(14) -0.0010(11) 0.0048(11) 0.0023(10)
C35 0.0369(14) 0.0220(13) 0.0387(15) -0.0010(11) 0.0051(12) 0.0057(11)

loop_
_atom_type_symbol
_atom_type_description
_atom_type_scat_dispersion_real
_atom_type_scat_dispersion_imag
_atom_type_scat_source
C C 0.0033 0.0016 'International Tables Vol C Tables 4.2.6.8 and 6.1.1.4'
H H 0.0000 0.0000 'International Tables Vol C Tables 4.2.6.8 and 6.1.1.4'
N N 0.0061 0.0033 'International Tables Vol C Tables 4.2.6.8 and 6.1.1.4'
O O 0.0106 0.0060 'International Tables Vol C Tables 4.2.6.8 and 6.1.1.4'

loop_
_geom_angle_atom_site_label_1
_geom_angle_atom_site_label_2
_geom_angle_atom_site_label_3
_geom_angle
_geom_angle_site_symmetry_1
_geom_angle_site_symmetry_3
_geom_angle_publ_flag
C1 O1 C4 107.71(16) . . ?
C4 N1 C19 117.69(17) . . ?
C4 N1 C26 117.11(17) . . ?
C19 N1 C26 116.80(16) . . ?
O1 C1 C5 115.97(18) . . ?
C2 C1 O1 108.45(19) . . ?
C2 C1 C5 135.49(19) . . ?
C1 C2 C3 108.08(18) . . ?
C1 C2 C11 127.0(2) . . ?
C11 C2 C3 124.8(2) . . ?
C2 C3 C12 131.63(19) . . ?
C4 C3 C2 105.86(19) . . ?
C4 C3 C12 122.5(2) . . ?
N1 C4 O1 116.38(17) . . ?
C3 C4 O1 109.85(18) . . ?
C3 C4 N1 133.8(2) . . ?
C6 C5 C1 121.0(2) . . ?
C10 C5 C1 120.6(2) . . ?
C10 C5 C6 118.4(2) . . ?
C7 C6 C5 120.5(2) . . ?
C8 C7 C6 120.1(2) . . ?
C7 C8 C9 120.1(2) . . ?
C8 C9 C10 120.1(2) . . ?
C9 C10 C5 120.8(2) . . ?
N2 C11 C2 177.5(3) . . ?
C13 C12 C3 122.2(2) . . ?
C13 C12 C17 120.2(2) . . ?
C17 C12 C3 117.44(19) . . ?
C14 C13 C12 119.7(2) . . ?
C15 C14 C13 120.1(2) . . ?
C14 C15 C16 120.1(2) . . ?
C17 C16 C15 121.2(2) . . ?
C12 C17 C18 119.7(2) . . ?
C16 C17 C12 118.6(2) . . ?
C16 C17 C18 121.6(2) . . ?
C17 C18 C19 113.75(19) . . ?
N1 C19 C18 113.54(18) . . ?
N1 C19 C20 111.18(17) . . ?
C20 C19 C18 111.44(18) . . ?
C21 C20 C19 121.9(2) . . ?
C25 C20 C19 119.8(2) . . ?
C25 C20 C21 118.3(2) . . ?
C22 C21 C20 120.6(2) . . ?
C21 C22 C23 120.5(2) . . ?
C24 C23 C22 119.2(2) . . ?
C23 C24 C25 120.5(2) . . ?
C20 C25 C24 120.8(2) . . ?
N1 C26 C27 111.72(17) . . ?
N1 C26 C33 109.46(17) . . ?
N1 C26 C34 109.33(17) . . ?
C33 C26 C27 109.58(18) . . ?
C34 C26 C27 108.38(18) . . ?
C34 C26 C33 108.29(18) . . ?
C26 C27 C28 109.74(18) . . ?
C29 C28 C27 110.15(19) . . ?
C35 C28 C27 109.17(19) . . ?
C35 C28 C29 109.20(19) . . ?
C28 C29 C30 109.45(19) . . ?
C29 C30 C31 109.2(2) . . ?
C29 C30 C34 109.95(18) . . ?
C31 C30 C34 109.56(19) . . ?
C30 C31 C32 109.26(19) . . ?
C31 C32 C35 109.08(19) . . ?
C33 C32 C31 109.04(19) . . ?
C33 C32 C35 109.92(18) . . ?
C32 C33 C26 110.40(18) . . ?
C30 C34 C26 110.13(18) . . ?
C28 C35 C32 109.91(19) . . ?

loop_
_geom_bond_atom_site_label_1
_geom_bond_atom_site_label_2
_geom_bond_distance
_geom_bond_site_symmetry_2
_geom_bond_publ_flag
O1 C1 1.368(2) . ?
O1 C4 1.391(3) . ?
N1 C4 1.380(3) . ?
N1 C19 1.481(3) . ?
N1 C26 1.496(3) . ?
N2 C11 1.147(3) . ?
C1 C2 1.368(3) . ?
C1 C5 1.458(3) . ?
C2 C3 1.433(3) . ?
C2 C11 1.431(3) . ?
C3 C4 1.355(3) . ?
C3 C12 1.469(3) . ?
C5 C6 1.395(3) . ?
C5 C10 1.394(3) . ?
C6 C7 1.393(3) . ?
C7 C8 1.375(3) . ?
C8 C9 1.381(3) . ?
C9 C10 1.382(3) . ?
C12 C13 1.392(3) . ?
C12 C17 1.411(3) . ?
C13 C14 1.389(3) . ?
C14 C15 1.375(3) . ?
C15 C16 1.388(3) . ?
C16 C17 1.372(3) . ?
C17 C18 1.519(3) . ?
C18 C19 1.527(3) . ?
C19 C20 1.521(3) . ?
C20 C21 1.392(3) . ?
C20 C25 1.388(3) . ?
C21 C22 1.376(3) . ?
C22 C23 1.401(3) . ?
C23 C24 1.360(3) . ?
C24 C25 1.397(3) . ?
C26 C27 1.541(3) . ?
C26 C33 1.537(3) . ?
C26 C34 1.537(3) . ?
C27 C28 1.542(3) . ?
C28 C29 1.523(3) . ?
C28 C35 1.520(3) . ?
C29 C30 1.527(3) . ?
C30 C31 1.529(3) . ?
C30 C34 1.534(3) . ?
C31 C32 1.534(3) . ?
C32 C33 1.522(3) . ?
C32 C35 1.536(3) . ?
